data_1527414
loop_
_publ_author_name
'Gignoux, D.'
'Morin, P.'
'Schmitt, D.'

_publ_section_title
;
 Multiple magnetic phase transitions in the tetragonal Gd Pt2 Si2 and Gd
 Ag2 compounds
;
_journal_name_full 'Journal of Magnetism and Magnetic Materials'
_journal_page_first 33
_journal_page_last 41
_journal_volume 102
_journal_year 1991
_chemical_formula_sum 'Gd Pt2 Si2'
_space_group_IT_number 129
_symmetry_space_group_name_Hall 'P 4ab 2ab -1ab'
_symmetry_space_group_name_H-M 'P 4/n m m :1'
_cell_angle_alpha 90
_cell_angle_beta 90
_cell_angle_gamma 90
_cell_formula_units_Z 2
_cell_length_a 4.183
_cell_length_b 4.183
_cell_length_c 9.813
_cell_volume 171.703
_citation_journal_id_ASTM JMMMDC
_cod_data_source_file Gignoux_JMMMDC_1991_535.cif
_cod_data_source_block Gd1Pt2Si2
_cod_original_cell_volume 171.7029
_cod_original_sg_symbol_Hall '-P 4a 2a (x-1/4,y+1/4,z)'
_cod_original_formula_sum 'Gd1 Pt2 Si2'
_cod_database_code 1527414

loop_
_symmetry_equiv_pos_as_xyz
x,y,z
-y+1/2,x+1/2,z
-x,-y,z
y+1/2,-x+1/2,z
x+1/2,-y+1/2,-z
y,x,-z
-x+1/2,y+1/2,-z
-y,-x,-z
-x+1/2,-y+1/2,-z
y,-x,-z
x+1/2,y+1/2,-z
-y,x,-z
-x,y,z
-y+1/2,-x+1/2,z
x,-y,z
y+1/2,x+1/2,z

loop_
_atom_site_label
_atom_site_type_symbol
_atom_site_fract_x
_atom_site_fract_y
_atom_site_fract_z
_atom_site_occupancy
_atom_site_U_iso_or_equiv
Pt1 Pt 0 0 0 1 0.0
Si1 Si 0 0 0.5 1 0.0
Pt2 Pt 0 0.5 0.376 1 0.0
Si2 Si 0 0.5 0.131 1 0.0
Gd1 Gd 0 0.5 0.744 1 0.0
